data_4068883
loop_
_publ_author_name
'Dzik, Wojciech I.'
'Smits, Jan M. M.'
'Reek, Joost N. H.'
'de Bruin, Bas'

_publ_contact_author
;
        Dr. B. de Bruin
        Department of Homogeneous Catalysis
        Van 't Hoff Institute for Molecular Sciences
        University of Amsterdam
        Nieuwe Achtergracht 166
        1018 WV Amsterdam
        The Netherlands
;
_publ_section_title
;
 Activation of Carbon Monoxide by (Me3tpa)Rh and (Me3tpa)Ir
;
_journal_issue 6
_journal_name_full Organometallics
_journal_page_first 1631
_journal_paper_doi 10.1021/om801142y
_journal_volume 28
_journal_year 2009
_chemical_formula_sum 'C29 H36 F6 Ir N4 P'
_chemical_formula_weight 777.79
_chemical_name_systematic
;
 ?
;
_space_group_IT_number 14
_symmetry_cell_setting monoclinic
_symmetry_space_group_name_Hall '-P 2ybc'
_symmetry_space_group_name_H-M 'P 1 21/c 1'
_atom_sites_solution_hydrogens geom
_atom_sites_solution_primary direct
_atom_sites_solution_secondary difmap
_audit_creation_date 2006-07-27
_audit_creation_method 'SHELXL, adapted and expanded'
_cell_angle_alpha 90.00
_cell_angle_beta 100.487(8)
_cell_angle_gamma 90.00
_cell_formula_units_Z 4
_cell_length_a 8.5161(5)
_cell_length_b 18.9926(16)
_cell_length_c 18.2925(17)
_cell_measurement_reflns_used 876
_cell_measurement_temperature 208(2)
_cell_measurement_theta_max 27.500
_cell_measurement_theta_min 2.140
_cell_volume 2909.3(4)
_computing_data_collection
;
Nonius "Collect" program suite (Nonius, 1999)
;
_computing_data_reduction
;
Nonius "EvalCCD" program suite (Duisenberg, 1998)
;
_computing_molecular_graphics
;
PLATON (Spek, 2003)
;
_computing_structure_refinement 'SHELXL-97 (Sheldrick, 1997)'
_computing_structure_solution
;
DIRDIF (Beurskens et al., 1996),
PATTY (Beurskens et al., 1987)
;
_diffrn_ambient_temperature 208(2)
_diffrn_detector_area_resol_mean 18.4
_diffrn_measured_fraction_theta_full 0.965
_diffrn_measured_fraction_theta_max 0.966
_diffrn_measurement_device 'Nonius KappaCCD'
_diffrn_measurement_method 'area detector \f and \w scan'
_diffrn_radiation_monochromator graphite
_diffrn_radiation_source 'fine-focus sealed tube'
_diffrn_radiation_type MoK\a
_diffrn_radiation_wavelength 0.71073
_diffrn_reflns_av_R_equivalents 0.0309
_diffrn_reflns_av_sigmaI/netI 0.0233
_diffrn_reflns_limit_h_max 11
_diffrn_reflns_limit_h_min -11
_diffrn_reflns_limit_k_max 24
_diffrn_reflns_limit_k_min -24
_diffrn_reflns_limit_l_max 23
_diffrn_reflns_limit_l_min -23
_diffrn_reflns_number 50743
_diffrn_reflns_theta_full 25.00
_diffrn_reflns_theta_max 27.50
_diffrn_reflns_theta_min 2.14
_diffrn_standards_decay_% 0.000
_diffrn_standards_interval_time 0
_diffrn_standards_number 0
_exptl_absorpt_coefficient_mu 4.710
_exptl_absorpt_correction_T_max 0.7576
_exptl_absorpt_correction_T_min 0.5402
_exptl_absorpt_correction_type multi-scan
_exptl_absorpt_process_details 'SADABS multiscan (Sheldrick, 1996)'
_exptl_crystal_colour 'translucent light yellow'
_exptl_crystal_density_diffrn 1.776
_exptl_crystal_density_method 'not measured'
_exptl_crystal_description 'rather regular fragment'
_exptl_crystal_F_000 1536
_exptl_crystal_size_max 0.21
_exptl_crystal_size_mid 0.14
_exptl_crystal_size_min 0.06
_refine_diff_density_max 0.646
_refine_diff_density_min -0.896
_refine_diff_density_rms 0.096
_refine_ls_extinction_method none
_refine_ls_goodness_of_fit_all 1.139
_refine_ls_goodness_of_fit_ref 1.139
_refine_ls_hydrogen_treatment constr
_refine_ls_matrix_type full
_refine_ls_number_parameters 373
_refine_ls_number_reflns 6645
_refine_ls_number_restraints 0
_refine_ls_restrained_S_all 1.139
_refine_ls_R_factor_all 0.0386
_refine_ls_R_factor_gt 0.0264
_refine_ls_R_factor_obs 0.0264
_refine_ls_shift/esd_max 0.001
_refine_ls_shift/esd_mean 0.000
_refine_ls_shift/su_max 0.001
_refine_ls_shift/su_mean 0.000
_refine_ls_structure_factor_coef Fsqd
_refine_ls_weighting_details
;
w=1/[\s^2^(Fo^2^)+(0.0105P)^2^+4.6873P] where P=(Fo^2^+2Fc^2^)/3
;
_refine_ls_weighting_scheme calc
_refine_ls_wR_factor_all 0.0472
_refine_ls_wR_factor_gt 0.0441
_refine_ls_wR_factor_obs 0.0441
_refine_ls_wR_factor_ref 0.0472
_reflns_number_gt 5584
_reflns_number_observed 5584
_reflns_number_total 6645
_reflns_observed_criterion >2sigma(I)
_reflns_threshold_expression >2sigma(I)
_cod_data_source_file om801142y_si_001.cif
_cod_data_source_block WOJ5A
_cod_depositor_comments
;
The following automatic conversions were performed:
'_publ_contact_autor' tag replaced with '_publ_contact_author'.

Automatic conversion script
Id: cif_correct_tags 1440 2010-10-19 06:21:57Z saulius 

The following automatic conversions were performed:

'_geom_bond_publ_flag' value 'Y' changed to 'y' according to
/home/saulius/struct/CIF-dictionaries/cif_core.dic dictionary named
'cif_core.dic' version 2.4.2 from 2011-04-26 (48
times).

'_geom_angle_publ_flag' value 'Y' changed to 'y' according
to /home/saulius/struct/CIF-dictionaries/cif_core.dic dictionary
named 'cif_core.dic' version 2.4.2 from 2011-04-26 (95 times).

Automatic conversion script
Id: cif_fix_values 1715 2011-07-08 13:25:40Z adriana 
;
_cod_original_sg_symbol_H-M 'P 21/c'
_cod_database_code 4068883

loop_
_symmetry_equiv_pos_as_xyz
'x, y, z'
'-x, y+1/2, -z+1/2'
'-x, -y, -z'
'x, -y-1/2, z-1/2'

loop_
_atom_site_label
_atom_site_type_symbol
_atom_site_fract_x
_atom_site_fract_y
_atom_site_fract_z
_atom_site_U_iso_or_equiv
_atom_site_adp_type
_atom_site_occupancy
_atom_site_calc_flag
_atom_site_refinement_flags
Ir1 Ir 0.109089(15) 0.180740(6) 0.472665(6) 0.02331(4) Uani 1 d .
C1 C 0.0492(5) 0.19658(19) 0.35382(18) 0.0396(9) Uani 1 d .
H1 H 0.1217 0.2343 0.3620 0.048 Uiso 1 calc R
C2 C -0.0890(4) 0.20039(17) 0.38484(17) 0.0341(8) Uani 1 d .
H2 H -0.1060 0.2420 0.4102 0.041 Uiso 1 calc R
C3 C -0.2127(5) 0.1433(2) 0.3810(2) 0.0478(10) Uani 1 d .
H3A H -0.2901 0.1568 0.4121 0.057 Uiso 1 calc R
H3B H -0.2702 0.1393 0.3296 0.057 Uiso 1 calc R
C4 C -0.1439(6) 0.0728(2) 0.4059(3) 0.0704(15) Uani 1 d .
H4A H -0.1268 0.0457 0.3625 0.084 Uiso 1 calc R
H4B H -0.2200 0.0470 0.4300 0.084 Uiso 1 calc R
C5 C 0.0130(5) 0.08012(18) 0.4597(2) 0.0481(11) Uani 1 d .
H5 H 0.0121 0.0840 0.5109 0.058 Uiso 1 calc R
C6 C 0.1628(5) 0.08132(19) 0.4346(2) 0.0504(11) Uani 1 d .
H6 H 0.2562 0.0850 0.4707 0.060 Uiso 1 calc R
C7 C 0.1815(7) 0.0771(3) 0.3541(3) 0.0796(17) Uani 1 d .
H7A H 0.1439 0.0311 0.3339 0.095 Uiso 1 calc R
H7B H 0.2949 0.0812 0.3511 0.095 Uiso 1 calc R
C8 C 0.0887(6) 0.1347(2) 0.3074(2) 0.0571(12) Uani 1 d .
H8A H -0.0109 0.1148 0.2799 0.069 Uiso 1 calc R
H8B H 0.1515 0.1517 0.2712 0.069 Uiso 1 calc R
N1 N 0.2420(3) 0.28412(13) 0.48386(14) 0.0252(6) Uani 1 d .
N2 N 0.2236(3) 0.14969(13) 0.58056(14) 0.0241(5) Uani 1 d .
N3 N -0.3232(3) 0.28968(14) 0.62038(14) 0.0278(6) Uani 1 d .
N4 N -0.0096(3) 0.24709(13) 0.55551(13) 0.0232(5) Uani 1 d .
C11 C 0.1115(4) 0.29862(16) 0.59022(17) 0.0260(7) Uani 1 d .
H11A H 0.1867 0.2754 0.6299 0.031 Uiso 1 calc R
H11B H 0.0587 0.3366 0.6127 0.031 Uiso 1 calc R
C12 C 0.2013(3) 0.32907(15) 0.53476(17) 0.0242(6) Uani 1 d .
C13 C 0.2487(4) 0.39825(17) 0.5410(2) 0.0365(8) Uani 1 d .
H13 H 0.2140 0.4281 0.5759 0.044 Uiso 1 calc R
C14 C 0.3477(5) 0.4229(2) 0.4955(2) 0.0466(10) Uani 1 d .
H14 H 0.3802 0.4703 0.4978 0.056 Uiso 1 calc R
C15 C 0.3981(4) 0.3779(2) 0.4470(2) 0.0440(10) Uani 1 d .
H15 H 0.4702 0.3936 0.4172 0.053 Uiso 1 calc R
C16 C 0.3440(4) 0.30855(18) 0.44092(18) 0.0336(8) Uani 1 d .
C17 C 0.4033(5) 0.2599(2) 0.3879(2) 0.0476(10) Uani 1 d .
H17A H 0.3533 0.2716 0.3374 0.071 Uiso 1 calc R
H17B H 0.3770 0.2117 0.3986 0.071 Uiso 1 calc R
H17C H 0.5183 0.2646 0.3931 0.071 Uiso 1 calc R
C21 C -0.0298(4) 0.19045(18) 0.60909(18) 0.0323(8) Uani 1 d .
H21A H -0.1131 0.1577 0.5861 0.039 Uiso 1 calc R
H21B H -0.0626 0.2110 0.6531 0.039 Uiso 1 calc R
C22 C 0.1252(4) 0.15178(17) 0.63148(18) 0.0290(7) Uani 1 d .
C23 C 0.1691(4) 0.12286(19) 0.70113(19) 0.0376(8) Uani 1 d .
H23 H 0.0998 0.1251 0.7356 0.045 Uiso 1 calc R
C24 C 0.3157(4) 0.0907(2) 0.7198(2) 0.0415(9) Uani 1 d .
H24 H 0.3455 0.0684 0.7661 0.050 Uiso 1 calc R
C25 C 0.4177(4) 0.09145(18) 0.6698(2) 0.0367(8) Uani 1 d .
H25 H 0.5194 0.0709 0.6826 0.044 Uiso 1 calc R
C26 C 0.3716(4) 0.12228(16) 0.60074(18) 0.0288(7) Uani 1 d .
C27 C 0.4904(4) 0.1303(2) 0.5500(2) 0.0399(9) Uani 1 d .
H27A H 0.4350 0.1426 0.5005 0.060 Uiso 1 calc R
H27B H 0.5473 0.0863 0.5480 0.060 Uiso 1 calc R
H27C H 0.5658 0.1672 0.5687 0.060 Uiso 1 calc R
C31 C -0.1616(4) 0.28408(17) 0.52460(17) 0.0272(7) Uani 1 d .
H31A H -0.2396 0.2489 0.5018 0.033 Uiso 1 calc R
H31B H -0.1417 0.3158 0.4850 0.033 Uiso 1 calc R
C32 C -0.2351(4) 0.32620(17) 0.57958(16) 0.0267(7) Uani 1 d .
C33 C -0.2112(4) 0.39815(17) 0.58698(19) 0.0339(8) Uani 1 d .
H33 H -0.1481 0.4220 0.5578 0.041 Uiso 1 calc R
C34 C -0.2819(4) 0.43440(18) 0.63816(19) 0.0382(8) Uani 1 d .
H34 H -0.2672 0.4832 0.6447 0.046 Uiso 1 calc R
C35 C -0.3741(4) 0.39745(19) 0.67912(18) 0.0347(8) Uani 1 d .
H35 H -0.4253 0.4210 0.7134 0.042 Uiso 1 calc R
C36 C -0.3913(4) 0.32537(19) 0.66969(17) 0.0305(7) Uani 1 d .
C37 C -0.4846(4) 0.2819(2) 0.7152(2) 0.0423(9) Uani 1 d .
H37A H -0.5510 0.2486 0.6831 0.063 Uiso 1 calc R
H37B H -0.5516 0.3124 0.7389 0.063 Uiso 1 calc R
H37C H -0.4115 0.2564 0.7529 0.063 Uiso 1 calc R
P1 P 0.81872(11) 0.07410(5) 0.83182(5) 0.03134(19) Uani 1 d .
F1 F 0.9282(3) 0.00891(14) 0.82620(17) 0.0834(9) Uani 1 d .
F2 F 0.7062(3) 0.13977(12) 0.83742(16) 0.0693(8) Uani 1 d .
F3 F 0.8263(4) 0.05894(13) 0.91777(13) 0.0723(8) Uani 1 d .
F4 F 0.6649(3) 0.02532(12) 0.81203(14) 0.0626(7) Uani 1 d .
F5 F 0.8089(3) 0.09001(14) 0.74606(12) 0.0573(6) Uani 1 d .
F6 F 0.9703(3) 0.12418(13) 0.85169(14) 0.0616(7) Uani 1 d .

loop_
_atom_site_aniso_label
_atom_site_aniso_U_11
_atom_site_aniso_U_22
_atom_site_aniso_U_33
_atom_site_aniso_U_23
_atom_site_aniso_U_13
_atom_site_aniso_U_12
Ir1 0.03163(7) 0.01663(6) 0.02039(6) -0.00142(5) 0.00135(4) -0.00026(6)
C1 0.054(2) 0.041(2) 0.0216(17) -0.0058(14) 0.0006(16) 0.0032(17)
C2 0.049(2) 0.0295(18) 0.0186(16) -0.0031(13) -0.0063(15) 0.0066(15)
C3 0.045(2) 0.043(2) 0.046(2) -0.0075(18) -0.0162(18) -0.0018(18)
C4 0.069(3) 0.035(2) 0.089(4) 0.000(2) -0.034(3) -0.012(2)
C5 0.058(3) 0.0197(18) 0.055(3) -0.0044(16) -0.020(2) -0.0074(17)
C6 0.070(3) 0.029(2) 0.044(2) -0.0166(17) -0.010(2) 0.0121(19)
C7 0.118(4) 0.063(3) 0.050(3) -0.027(2) -0.007(3) 0.038(3)
C8 0.069(3) 0.065(3) 0.036(2) -0.020(2) 0.004(2) 0.015(2)
N1 0.0274(14) 0.0217(13) 0.0279(14) 0.0033(11) 0.0088(11) -0.0017(11)
N2 0.0238(14) 0.0221(13) 0.0252(14) 0.0024(11) 0.0011(11) -0.0044(11)
N3 0.0230(14) 0.0334(15) 0.0262(14) -0.0011(11) 0.0025(11) -0.0024(11)
N4 0.0241(13) 0.0234(13) 0.0223(13) 0.0011(10) 0.0048(10) -0.0025(10)
C11 0.0255(16) 0.0268(17) 0.0252(16) -0.0053(12) 0.0034(13) -0.0026(13)
C12 0.0217(15) 0.0201(16) 0.0292(16) 0.0000(12) 0.0004(12) -0.0026(12)
C13 0.038(2) 0.0238(17) 0.046(2) -0.0030(15) 0.0015(16) -0.0043(15)
C14 0.043(2) 0.030(2) 0.064(3) 0.0109(19) 0.001(2) -0.0134(17)
C15 0.032(2) 0.048(2) 0.053(2) 0.0225(19) 0.0090(17) -0.0090(17)
C16 0.0286(17) 0.041(2) 0.0324(18) 0.0093(15) 0.0087(14) 0.0026(15)
C17 0.048(2) 0.057(3) 0.045(2) 0.0083(19) 0.0287(19) 0.009(2)
C21 0.0300(17) 0.036(2) 0.0322(18) 0.0104(15) 0.0101(14) -0.0017(15)
C22 0.0290(17) 0.0290(17) 0.0293(17) 0.0054(14) 0.0056(14) -0.0063(14)
C23 0.039(2) 0.043(2) 0.0311(19) 0.0106(16) 0.0092(16) -0.0067(17)
C24 0.045(2) 0.043(2) 0.033(2) 0.0165(16) -0.0013(17) -0.0032(18)
C25 0.0310(19) 0.0340(19) 0.040(2) 0.0052(16) -0.0064(15) 0.0009(15)
C26 0.0289(18) 0.0253(17) 0.0303(17) 0.0000(13) 0.0002(14) -0.0047(13)
C27 0.0319(19) 0.047(2) 0.042(2) 0.0020(17) 0.0089(16) 0.0036(16)
C31 0.0288(17) 0.0281(17) 0.0249(16) -0.0014(13) 0.0050(14) -0.0003(13)
C32 0.0243(15) 0.0313(18) 0.0236(15) -0.0001(13) 0.0018(12) 0.0049(14)
C33 0.042(2) 0.0289(18) 0.0319(18) 0.0038(14) 0.0097(15) 0.0025(15)
C34 0.052(2) 0.0279(18) 0.0347(19) 0.0021(15) 0.0079(17) 0.0083(16)
C35 0.037(2) 0.040(2) 0.0269(17) -0.0036(15) 0.0056(15) 0.0111(16)
C36 0.0231(16) 0.043(2) 0.0243(16) -0.0007(15) 0.0005(12) -0.0003(15)
C37 0.034(2) 0.056(2) 0.039(2) -0.0063(18) 0.0135(16) -0.0128(18)
P1 0.0373(5) 0.0278(4) 0.0291(5) -0.0015(4) 0.0066(4) 0.0020(4)
F1 0.0820(19) 0.0680(18) 0.090(2) -0.0241(16) -0.0115(16) 0.0487(15)
F2 0.0713(17) 0.0437(14) 0.101(2) 0.0008(14) 0.0388(16) 0.0197(13)
F3 0.122(2) 0.0625(16) 0.0312(13) 0.0047(12) 0.0116(14) -0.0224(16)
F4 0.0647(16) 0.0545(15) 0.0635(16) 0.0110(12) -0.0023(13) -0.0266(12)
F5 0.0538(14) 0.0845(18) 0.0337(12) 0.0085(12) 0.0081(10) -0.0081(13)
F6 0.0526(14) 0.0707(17) 0.0586(16) -0.0031(13) 0.0023(12) -0.0227(13)

loop_
_atom_type_symbol
_atom_type_description
_atom_type_scat_dispersion_real
_atom_type_scat_dispersion_imag
_atom_type_scat_source
C C 0.0033 0.0016 'International Tables Vol C Tables 4.2.6.8 and 6.1.1.4'
H H 0.0000 0.0000 'International Tables Vol C Tables 4.2.6.8 and 6.1.1.4'
N N 0.0061 0.0033 'International Tables Vol C Tables 4.2.6.8 and 6.1.1.4'
P P 0.1023 0.0942 'International Tables Vol C Tables 4.2.6.8 and 6.1.1.4'
F F 0.0171 0.0103 'International Tables Vol C Tables 4.2.6.8 and 6.1.1.4'
Ir Ir -1.4442 7.9887 'International Tables Vol C Tables 4.2.6.8 and 6.1.1.4'

loop_
_geom_angle_atom_site_label_1
_geom_angle_atom_site_label_2
_geom_angle_atom_site_label_3
_geom_angle
_geom_angle_publ_flag
C5 Ir1 C6 40.21(17) y
C5 Ir1 N2 87.44(13) y
C6 Ir1 N2 88.15(13) y
C5 Ir1 C2 80.46(14) y
C6 Ir1 C2 95.60(14) y
N2 Ir1 C2 156.03(12) y
C5 Ir1 C1 89.84(15) y
C6 Ir1 C1 79.43(15) y
N2 Ir1 C1 163.62(12) y
C2 Ir1 C1 37.93(14) y
C5 Ir1 N1 172.85(14) y
C6 Ir1 N1 132.77(15) y
N2 Ir1 N1 91.11(9) y
C2 Ir1 N1 103.31(11) y
C1 Ir1 N1 89.59(12) y
C5 Ir1 N4 111.26(15) y
C6 Ir1 N4 148.12(14) y
N2 Ir1 N4 74.11(9) y
C2 Ir1 N4 91.03(11) y
C1 Ir1 N4 121.75(11) y
N1 Ir1 N4 74.98(9) y
C2 C1 C8 123.6(4) y
C2 C1 Ir1 70.18(19) y
C8 C1 Ir1 114.6(3) y
C1 C2 C3 125.3(3) y
C1 C2 Ir1 71.9(2) y
C3 C2 Ir1 111.0(2) y
C4 C3 C2 113.4(3) y
C3 C4 C5 111.5(3) y
C6 C5 C4 121.7(4) y
C6 C5 Ir1 70.5(2) y
C4 C5 Ir1 116.2(3) y
C5 C6 C7 124.7(4) y
C5 C6 Ir1 69.3(2) y
C7 C6 Ir1 116.1(3) y
C6 C7 C8 111.9(4) y
C7 C8 C1 112.8(3) y
C12 N1 C16 117.0(3) y
C12 N1 Ir1 115.10(19) y
C16 N1 Ir1 127.5(2) y
C26 N2 C22 118.9(3) y
C26 N2 Ir1 127.6(2) y
C22 N2 Ir1 113.1(2) y
C36 N3 C32 117.8(3) y
C11 N4 C21 110.6(2) y
C11 N4 C31 109.9(2) y
C21 N4 C31 113.2(2) y
C11 N4 Ir1 106.57(17) y
C21 N4 Ir1 98.80(18) y
C31 N4 Ir1 117.14(18) y
N4 C11 C12 111.6(2) y
N1 C12 C13 123.5(3) y
N1 C12 C11 116.7(3) y
C13 C12 C11 119.5(3) y
C14 C13 C12 118.7(3) y
C15 C14 C13 119.0(3) y
C14 C15 C16 120.6(3) y
N1 C16 C15 121.0(3) y
N1 C16 C17 119.5(3) y
C15 C16 C17 119.4(3) y
N4 C21 C22 109.4(2) y
N2 C22 C23 121.6(3) y
N2 C22 C21 116.6(3) y
C23 C22 C21 121.7(3) y
C22 C23 C24 119.2(3) y
C25 C24 C23 119.1(3) y
C24 C25 C26 120.3(3) y
N2 C26 C25 120.5(3) y
N2 C26 C27 119.5(3) y
C25 C26 C27 119.8(3) y
N4 C31 C32 115.7(3) y
N3 C32 C33 122.8(3) y
N3 C32 C31 116.0(3) y
C33 C32 C31 121.2(3) y
C32 C33 C34 118.8(3) y
C35 C34 C33 118.5(3) y
C34 C35 C36 119.7(3) y
N3 C36 C35 122.3(3) y
N3 C36 C37 115.6(3) y
C35 C36 C37 122.1(3) y
F1 P1 F5 90.60(15) y
F1 P1 F2 179.45(17) y
F5 P1 F2 89.45(14) y
F1 P1 F3 90.25(16) y
F5 P1 F3 179.11(16) y
F2 P1 F3 89.70(15) y
F1 P1 F6 91.12(16) y
F5 P1 F6 90.38(13) y
F2 P1 F6 89.43(14) y
F3 P1 F6 89.85(14) y
F1 P1 F4 90.01(16) y
F5 P1 F4 89.59(13) y
F2 P1 F4 89.44(14) y
F3 P1 F4 90.17(14) y
F6 P1 F4 178.87(15) y

loop_
_geom_bond_atom_site_label_1
_geom_bond_atom_site_label_2
_geom_bond_distance
_geom_bond_publ_flag
Ir1 C5 2.075(3) y
Ir1 C6 2.092(3) y
Ir1 N2 2.120(2) y
Ir1 C2 2.140(3) y
Ir1 C1 2.162(3) y
Ir1 N1 2.257(2) y
Ir1 N4 2.337(2) y
C1 C2 1.398(5) y
C1 C8 1.523(5) y
C2 C3 1.505(5) y
C3 C4 1.498(5) y
C4 C5 1.514(5) y
C5 C6 1.433(6) y
C6 C7 1.511(6) y
C7 C8 1.517(6) y
N1 C12 1.354(4) y
N1 C16 1.355(4) y
N2 C26 1.352(4) y
N2 C22 1.362(4) y
N3 C36 1.342(4) y
N3 C32 1.344(4) y
N4 C11 1.479(4) y
N4 C21 1.486(4) y
N4 C31 1.491(4) y
C11 C12 1.493(4) y
C12 C13 1.373(4) y
C13 C14 1.371(5) y
C14 C15 1.357(6) y
C15 C16 1.393(5) y
C16 C17 1.494(5) y
C21 C22 1.501(5) y
C22 C23 1.375(4) y
C23 C24 1.376(5) y
C24 C25 1.370(5) y
C25 C26 1.383(5) y
C26 C27 1.500(5) y
C31 C32 1.507(4) y
C32 C33 1.385(5) y
C33 C34 1.385(5) y
C34 C35 1.372(5) y
C35 C36 1.384(5) y
C36 C37 1.499(5) y
P1 F1 1.565(2) y
P1 F5 1.585(2) y
P1 F2 1.587(2) y
P1 F3 1.588(2) y
P1 F6 1.592(2) y
P1 F4 1.592(2) y
